data_7004411
loop_
_publ_author_name
'Gu, Zhi-Guo'
'Xu, Yi-Fan'
'Yin, Xiu-Ju'
'Zhou, Xin-Hui'
'Zuo, Jing-Lin'
'You, Xiao-Zeng'

_publ_section_title
;
 Cluster-based copper(ii) coordination polymers with azido bridges and
 chiral magnets
;
_journal_issue 41
_journal_name_full 'Dalton Transactions'
_journal_page_first 5593
_journal_page_last 5602
_journal_paper_doi 10.1039/b806619a
_journal_year 2008
_chemical_absolute_configuration rmad
_chemical_formula_moiety 'C16 H34 Cu3 N20'
_chemical_formula_sum 'C16 H34 Cu3 N20'
_chemical_formula_weight 697.25
_chemical_name_systematic
;
?
;
_space_group_IT_number 4
_symmetry_cell_setting monoclinic
_symmetry_space_group_name_Hall 'P 2yb'
_symmetry_space_group_name_H-M 'P 1 21 1'
_atom_sites_solution_hydrogens geom
_atom_sites_solution_primary direct
_atom_sites_solution_secondary difmap
_audit_creation_method SHELXL-97
_cell_angle_alpha 90.00
_cell_angle_beta 97.687(4)
_cell_angle_gamma 90.00
_cell_formula_units_Z 2
_cell_length_a 13.722(3)
_cell_length_b 6.0487(13)
_cell_length_c 16.910(4)
_cell_measurement_reflns_used 2564
_cell_measurement_temperature 293(2)
_cell_measurement_theta_max 25.62
_cell_measurement_theta_min 2.41
_cell_volume 1390.9(5)
_computing_cell_refinement SMART
_computing_data_collection 'SMART (Bruker, 2000)'
_computing_data_reduction 'SAINT (Bruker, 2000)'
_computing_molecular_graphics SHELXTL
_computing_publication_material SHELXTL
_computing_structure_refinement SHELXTL
_computing_structure_solution 'SHELXTL (Bruker, 2000)'
_diffrn_ambient_temperature 293(2)
_diffrn_measured_fraction_theta_full 0.991
_diffrn_measured_fraction_theta_max 0.991
_diffrn_measurement_device_type 'Bruker Smart Aepex CCD'
_diffrn_measurement_method 'phi and omega scans'
_diffrn_radiation_monochromator graphite
_diffrn_radiation_source 'sealed tube'
_diffrn_radiation_type MoK\a
_diffrn_radiation_wavelength 0.71073
_diffrn_reflns_av_R_equivalents 0.0285
_diffrn_reflns_av_sigmaI/netI 0.0853
_diffrn_reflns_limit_h_max 16
_diffrn_reflns_limit_h_min -12
_diffrn_reflns_limit_k_max 7
_diffrn_reflns_limit_k_min -7
_diffrn_reflns_limit_l_max 20
_diffrn_reflns_limit_l_min -20
_diffrn_reflns_number 7301
_diffrn_reflns_theta_full 25.99
_diffrn_reflns_theta_max 25.99
_diffrn_reflns_theta_min 1.80
_exptl_absorpt_coefficient_mu 2.320
_exptl_absorpt_correction_T_max 0.57
_exptl_absorpt_correction_T_min 0.50
_exptl_absorpt_correction_type multi-scan
_exptl_absorpt_process_details 'SADABS; Bruker, 2000'
_exptl_crystal_colour brown
_exptl_crystal_density_diffrn 1.665
_exptl_crystal_density_method 'not measured'
_exptl_crystal_description plate
_exptl_crystal_F_000 714
_exptl_crystal_size_max 0.30
_exptl_crystal_size_mid 0.26
_exptl_crystal_size_min 0.24
_refine_diff_density_max 0.642
_refine_diff_density_min -0.593
_refine_diff_density_rms 0.080
_refine_ls_abs_structure_details 'Flack H D (1983), Acta Cryst. A39, 876-881'
_refine_ls_abs_structure_Flack 0.02(2)
_refine_ls_extinction_method none
_refine_ls_goodness_of_fit_ref 1.023
_refine_ls_hydrogen_treatment constr
_refine_ls_matrix_type full
_refine_ls_number_parameters 354
_refine_ls_number_reflns 4822
_refine_ls_number_restraints 1
_refine_ls_restrained_S_all 1.023
_refine_ls_R_factor_all 0.0819
_refine_ls_R_factor_gt 0.0575
_refine_ls_shift/su_max 0.000
_refine_ls_shift/su_mean 0.000
_refine_ls_structure_factor_coef Fsqd
_refine_ls_weighting_details 'calc w=1/[\s^2^(Fo^2^)+(0.05P)^2^] where P=(Fo^2^+2Fc^2^)/3'
_refine_ls_weighting_scheme calc
_refine_ls_wR_factor_gt 0.1022
_refine_ls_wR_factor_ref 0.1067
_reflns_number_gt 3533
_reflns_number_total 4822
_reflns_threshold_expression >2sigma(I)
_cod_data_source_file b806619a.txt
_cod_data_source_block complex1
_cod_depositor_comments
;
The following automatic conversions were performed:
'_symmetry_cell_setting' value 'Monoclinic' changed to 'monoclinic'
according to '/home/saulius/struct/CIF-dictionaries/cif_core.dic'
dictionary named 'cif_core.dic' version 2.4.1 from 2010-06-29.

Automatic conversion script
Id: cif_fix_enum 1527 2010-12-29 10:47:43Z saulius 
;
_cod_original_sg_symbol_H-M 'P2(1) '
_cod_database_code 7004411

loop_
_symmetry_equiv_pos_as_xyz
'x, y, z'
'-x, y+1/2, -z'

loop_
_atom_site_label
_atom_site_type_symbol
_atom_site_fract_x
_atom_site_fract_y
_atom_site_fract_z
_atom_site_U_iso_or_equiv
_atom_site_adp_type
_atom_site_occupancy
_atom_site_symmetry_multiplicity
_atom_site_calc_flag
_atom_site_refinement_flags
_atom_site_disorder_assembly
_atom_site_disorder_group
C1 C 1.2182(5) 0.2516(13) 0.2060(4) 0.0480(17) Uani 1 1 d . . .
H1A H 1.2643 0.1550 0.1853 0.072 Uiso 1 1 calc R . .
H1B H 1.2382 0.4024 0.2005 0.072 Uiso 1 1 calc R . .
H1C H 1.1540 0.2302 0.1767 0.072 Uiso 1 1 calc R . .
C2 C 1.2154(5) 0.2004(11) 0.2930(4) 0.0428(16) Uani 1 1 d . . .
H2 H 1.2017 0.3401 0.3187 0.051 Uiso 1 1 calc R . .
C3 C 1.3113(4) 0.1083(15) 0.3393(5) 0.056(2) Uani 1 1 d . . .
H3 H 1.2940 0.0626 0.3913 0.068 Uiso 1 1 calc R . .
C4 C 1.3879(5) 0.2798(14) 0.3574(4) 0.061(2) Uani 1 1 d . . .
H4A H 1.3623 0.4034 0.3849 0.073 Uiso 1 1 calc R . .
H4B H 1.4091 0.3339 0.3085 0.073 Uiso 1 1 calc R . .
C5 C 1.4733(5) 0.1739(13) 0.4099(5) 0.055(2) Uani 1 1 d . . .
H5A H 1.5246 0.2830 0.4237 0.065 Uiso 1 1 calc R . .
H5B H 1.4513 0.1229 0.4590 0.065 Uiso 1 1 calc R . .
C6 C 1.5136(5) -0.0152(13) 0.3689(4) 0.0510(19) Uani 1 1 d . . .
H6A H 1.5704 -0.0760 0.4021 0.061 Uiso 1 1 calc R . .
H6B H 1.5341 0.0334 0.3190 0.061 Uiso 1 1 calc R . .
C7 C 1.4339(5) -0.1903(13) 0.3529(4) 0.0487(17) Uani 1 1 d . . .
H7A H 1.4599 -0.3162 0.3269 0.058 Uiso 1 1 calc R . .
H7B H 1.4153 -0.2404 0.4033 0.058 Uiso 1 1 calc R . .
C8 C 1.3438(5) -0.1037(12) 0.3008(4) 0.053(2) Uani 1 1 d . . .
H8A H 1.2915 -0.2128 0.2968 0.063 Uiso 1 1 calc R . .
H8B H 1.3592 -0.0728 0.2476 0.063 Uiso 1 1 calc R . .
C9 C 0.7682(5) 0.2741(15) 0.3096(4) 0.055(2) Uani 1 1 d . . .
H9A H 0.7499 0.1210 0.3059 0.083 Uiso 1 1 calc R . .
H9B H 0.7154 0.3589 0.3262 0.083 Uiso 1 1 calc R . .
H9C H 0.8260 0.2912 0.3479 0.083 Uiso 1 1 calc R . .
C10 C 0.7892(5) 0.3550(14) 0.2291(4) 0.0521(18) Uani 1 1 d . . .
H10 H 0.8224 0.4985 0.2368 0.062 Uiso 1 1 calc R . .
C11 C 0.6977(5) 0.3853(11) 0.1676(4) 0.0459(18) Uani 1 1 d . . .
H11 H 0.7200 0.4093 0.1155 0.055 Uiso 1 1 calc R . .
C12 C 0.6292(5) 0.1878(12) 0.1597(5) 0.052(2) Uani 1 1 d . . .
H12A H 0.6654 0.0563 0.1484 0.063 Uiso 1 1 calc R . .
H12B H 0.6030 0.1646 0.2096 0.063 Uiso 1 1 calc R . .
C13 C 0.5459(6) 0.2263(16) 0.0934(5) 0.067(2) Uani 1 1 d . . .
H13A H 0.5032 0.0980 0.0875 0.080 Uiso 1 1 calc R . .
H13B H 0.5719 0.2492 0.0434 0.080 Uiso 1 1 calc R . .
C14 C 0.4882(6) 0.4280(14) 0.1130(5) 0.061(2) Uani 1 1 d . . .
H14A H 0.4342 0.4529 0.0707 0.073 Uiso 1 1 calc R . .
H14B H 0.4608 0.4027 0.1622 0.073 Uiso 1 1 calc R . .
C15 C 0.5529(5) 0.6265(17) 0.1218(5) 0.063(2) Uani 1 1 d . . .
H15A H 0.5156 0.7533 0.1361 0.076 Uiso 1 1 calc R . .
H15B H 0.5763 0.6583 0.0714 0.076 Uiso 1 1 calc R . .
C16 C 0.6410(5) 0.5873(13) 0.1865(5) 0.058(2) Uani 1 1 d . . .
H16A H 0.6839 0.7153 0.1900 0.070 Uiso 1 1 calc R . .
H16B H 0.6178 0.5682 0.2377 0.070 Uiso 1 1 calc R . .
Cu1 Cu 0.99545(6) 0.13686(18) 0.25269(7) 0.0426(2) Uani 1 1 d . . .
Cu2 Cu 0.99920(8) 0.31196(14) 0.48910(6) 0.0505(3) Uani 1 1 d . . .
Cu3 Cu 1.00030(6) 0.00811(11) 0.00622(6) 0.0430(2) Uani 1 1 d . . .
N1 N 1.1317(3) 0.0525(9) 0.3005(3) 0.0403(13) Uani 1 1 d . . .
H1D H 1.1304 0.0298 0.3529 0.048 Uiso 1 1 calc R . .
H1E H 1.1453 -0.0787 0.2793 0.048 Uiso 1 1 calc R . .
N2 N 0.8586(4) 0.1963(10) 0.1969(4) 0.0489(16) Uani 1 1 d . . .
H2A H 0.8653 0.2426 0.1473 0.059 Uiso 1 1 calc R . .
H2B H 0.8277 0.0650 0.1915 0.059 Uiso 1 1 calc R . .
N3 N 0.9903(5) 0.3557(13) 0.3420(4) 0.0567(19) Uani 1 1 d . . .
N4 N 0.9808(4) 0.5505(12) 0.3331(3) 0.0443(14) Uani 1 1 d . . .
N5 N 0.9701(4) 0.7321(10) 0.3305(3) 0.0457(14) Uani 1 1 d . . .
N6 N 1.0085(4) -0.0584(12) 0.1553(4) 0.0522(16) Uani 1 1 d . . .
N7 N 0.9683(5) -0.2237(12) 0.1583(4) 0.0551(16) Uani 1 1 d . . .
N8 N 0.9271(4) -0.3946(10) 0.1574(3) 0.0466(13) Uani 1 1 d . . .
N9 N 1.0960(4) 0.0561(11) 0.4959(4) 0.0447(15) Uani 1 1 d . . .
N10 N 1.1628(4) 0.0560(11) 0.5527(4) 0.0510(17) Uani 1 1 d . . .
N11 N 1.2234(4) 0.0473(12) 0.6019(4) 0.0539(16) Uani 1 1 d . . .
N12 N 0.9092(4) 0.0657(11) 0.4902(3) 0.0420(15) Uani 1 1 d . . .
N13 N 0.8286(4) 0.0844(10) 0.5139(3) 0.0473(14) Uani 1 1 d . . .
N14 N 0.7543(4) 0.0998(12) 0.5338(4) 0.0579(16) Uani 1 1 d . . .
N15 N 1.0945(4) 0.2609(11) 0.0140(4) 0.0428(15) Uani 1 1 d . . .
N16 N 1.1545(4) 0.2911(10) -0.0323(3) 0.0448(15) Uani 1 1 d . . .
N17 N 1.2067(5) 0.3120(13) -0.0715(4) 0.0604(16) Uani 1 1 d . . .
N18 N 0.9050(5) 0.2582(12) 0.0011(4) 0.0531(17) Uani 1 1 d . . .
N19 N 0.8240(4) 0.2530(13) -0.0412(4) 0.0506(17) Uani 1 1 d . . .
N20 N 0.7519(4) 0.2434(10) -0.0771(4) 0.0502(15) Uani 1 1 d . . .

loop_
_atom_site_aniso_label
_atom_site_aniso_U_11
_atom_site_aniso_U_22
_atom_site_aniso_U_33
_atom_site_aniso_U_23
_atom_site_aniso_U_13
_atom_site_aniso_U_12
C1 0.047(3) 0.053(4) 0.045(4) 0.026(4) 0.011(3) -0.010(3)
C2 0.045(3) 0.039(4) 0.043(4) 0.001(3) 0.002(3) 0.006(3)
C3 0.030(3) 0.066(5) 0.072(5) -0.021(4) 0.004(3) -0.003(4)
C4 0.057(4) 0.061(6) 0.055(4) -0.019(4) -0.026(3) 0.020(4)
C5 0.055(4) 0.052(6) 0.050(4) -0.021(4) -0.017(3) 0.015(3)
C6 0.043(3) 0.050(5) 0.057(5) 0.010(4) -0.009(3) 0.010(3)
C7 0.047(4) 0.050(4) 0.042(4) 0.012(4) -0.018(3) 0.013(3)
C8 0.030(4) 0.069(6) 0.054(4) -0.004(4) -0.015(3) 0.004(3)
C9 0.044(4) 0.082(6) 0.040(4) 0.018(4) 0.008(3) -0.005(4)
C10 0.041(4) 0.057(5) 0.057(4) 0.000(4) 0.000(3) -0.004(3)
C11 0.038(4) 0.048(5) 0.049(4) 0.013(3) -0.004(3) 0.000(3)
C12 0.049(4) 0.045(5) 0.058(4) -0.011(4) -0.011(3) 0.010(3)
C13 0.064(5) 0.065(6) 0.062(5) -0.016(5) -0.021(4) -0.009(4)
C14 0.052(5) 0.060(5) 0.062(5) 0.011(4) -0.017(4) -0.011(4)
C15 0.049(4) 0.066(5) 0.069(5) -0.002(5) -0.012(4) 0.020(4)
C16 0.056(4) 0.038(5) 0.075(5) -0.005(4) -0.016(4) 0.012(3)
Cu1 0.0275(3) 0.0495(5) 0.0508(4) 0.0023(4) 0.0056(3) -0.0011(3)
Cu2 0.0538(5) 0.0493(6) 0.0473(6) -0.0062(5) 0.0030(4) -0.0039(5)
Cu3 0.0301(4) 0.0541(7) 0.0442(5) 0.0047(5) 0.0029(3) 0.0002(4)
N1 0.043(3) 0.025(3) 0.052(3) -0.010(3) 0.001(2) -0.009(2)
N2 0.044(3) 0.036(4) 0.062(4) -0.012(3) -0.013(3) 0.001(2)
N3 0.060(4) 0.061(5) 0.048(4) -0.023(4) 0.004(3) -0.014(4)
N4 0.034(3) 0.047(5) 0.049(3) 0.016(3) -0.002(2) -0.015(3)
N5 0.053(3) 0.034(4) 0.053(3) 0.004(3) 0.016(3) -0.019(3)
N6 0.048(4) 0.045(4) 0.063(4) -0.007(4) 0.003(3) -0.005(3)
N7 0.056(4) 0.054(5) 0.050(4) -0.014(3) -0.008(3) -0.002(3)
N8 0.072(4) 0.036(3) 0.034(3) -0.006(3) 0.012(2) -0.009(3)
N9 0.055(3) 0.029(3) 0.053(4) -0.003(3) 0.020(3) -0.003(3)
N10 0.049(3) 0.053(4) 0.049(4) -0.010(3) 0.000(3) -0.012(3)
N11 0.055(3) 0.057(4) 0.055(4) -0.018(3) 0.028(3) -0.006(3)
N12 0.040(3) 0.054(4) 0.036(3) -0.002(3) 0.019(2) 0.000(3)
N13 0.060(3) 0.037(4) 0.044(3) 0.004(3) 0.004(3) 0.005(3)
N14 0.054(3) 0.062(4) 0.054(4) -0.002(3) -0.006(3) 0.002(3)
N15 0.027(3) 0.044(4) 0.056(4) 0.015(3) 0.000(2) -0.002(2)
N16 0.038(3) 0.049(4) 0.052(3) 0.011(3) 0.022(3) 0.005(2)
N17 0.058(4) 0.068(4) 0.058(4) 0.018(4) 0.017(3) 0.012(3)
N18 0.068(4) 0.043(4) 0.049(4) 0.007(3) 0.009(3) 0.002(3)
N19 0.049(3) 0.063(5) 0.041(3) 0.013(3) 0.011(3) 0.011(3)
N20 0.051(3) 0.036(3) 0.057(4) 0.007(3) -0.016(3) -0.012(3)

loop_
_atom_type_symbol
_atom_type_description
_atom_type_scat_dispersion_real
_atom_type_scat_dispersion_imag
_atom_type_scat_source
C C 0.0033 0.0016 'International Tables Vol C Tables 4.2.6.8 and 6.1.1.4'
H H 0.0000 0.0000 'International Tables Vol C Tables 4.2.6.8 and 6.1.1.4'
N N 0.0061 0.0033 'International Tables Vol C Tables 4.2.6.8 and 6.1.1.4'
Cu Cu 0.3201 1.2651 'International Tables Vol C Tables 4.2.6.8 and 6.1.1.4'

loop_
_geom_angle_atom_site_label_1
_geom_angle_atom_site_label_2
_geom_angle_atom_site_label_3
_geom_angle
_geom_angle_site_symmetry_1
_geom_angle_site_symmetry_3
_geom_angle_publ_flag
C2 C1 H1A 109.5 . . ?
C2 C1 H1B 109.5 . . ?
H1A C1 H1B 109.5 . . ?
C2 C1 H1C 109.5 . . ?
H1A C1 H1C 109.5 . . ?
H1B C1 H1C 109.5 . . ?
N1 C2 C1 109.3(5) . . ?
N1 C2 C3 111.0(6) . . ?
C1 C2 C3 116.0(6) . . ?
N1 C2 H2 106.7 . . ?
C1 C2 H2 106.7 . . ?
C3 C2 H2 106.7 . . ?
C4 C3 C8 115.9(6) . . ?
C4 C3 C2 112.7(7) . . ?
C8 C3 C2 111.3(6) . . ?
C4 C3 H3 105.3 . . ?
C8 C3 H3 105.3 . . ?
C2 C3 H3 105.3 . . ?
C3 C4 C5 107.3(7) . . ?
C3 C4 H4A 110.3 . . ?
C5 C4 H4A 110.3 . . ?
C3 C4 H4B 110.3 . . ?
C5 C4 H4B 110.3 . . ?
H4A C4 H4B 108.5 . . ?
C6 C5 C4 111.1(6) . . ?
C6 C5 H5A 109.4 . . ?
C4 C5 H5A 109.4 . . ?
C6 C5 H5B 109.4 . . ?
C4 C5 H5B 109.4 . . ?
H5A C5 H5B 108.0 . . ?
C5 C6 C7 108.4(6) . . ?
C5 C6 H6A 110.0 . . ?
C7 C6 H6A 110.0 . . ?
C5 C6 H6B 110.0 . . ?
C7 C6 H6B 110.0 . . ?
H6A C6 H6B 108.4 . . ?
C8 C7 C6 112.0(6) . . ?
C8 C7 H7A 109.2 . . ?
C6 C7 H7A 109.2 . . ?
C8 C7 H7B 109.2 . . ?
C6 C7 H7B 109.2 . . ?
H7A C7 H7B 107.9 . . ?
C7 C8 C3 107.7(6) . . ?
C7 C8 H8A 110.2 . . ?
C3 C8 H8A 110.2 . . ?
C7 C8 H8B 110.2 . . ?
C3 C8 H8B 110.2 . . ?
H8A C8 H8B 108.5 . . ?
C10 C9 H9A 109.5 . . ?
C10 C9 H9B 109.5 . . ?
H9A C9 H9B 109.5 . . ?
C10 C9 H9C 109.5 . . ?
H9A C9 H9C 109.5 . . ?
H9B C9 H9C 109.5 . . ?
N2 C10 C9 109.0(7) . . ?
N2 C10 C11 109.4(6) . . ?
C9 C10 C11 114.4(6) . . ?
N2 C10 H10 107.9 . . ?
C9 C10 H10 107.9 . . ?
C11 C10 H10 107.9 . . ?
C16 C11 C12 109.0(6) . . ?
C16 C11 C10 110.7(6) . . ?
C12 C11 C10 114.1(6) . . ?
C16 C11 H11 107.6 . . ?
C12 C11 H11 107.6 . . ?
C10 C11 H11 107.6 . . ?
C13 C12 C11 110.1(7) . . ?
C13 C12 H12A 109.7 . . ?
C11 C12 H12A 109.7 . . ?
C13 C12 H12B 109.7 . . ?
C11 C12 H12B 109.7 . . ?
H12A C12 H12B 108.2 . . ?
C12 C13 C14 109.1(7) . . ?
C12 C13 H13A 109.9 . . ?
C14 C13 H13A 109.9 . . ?
C12 C13 H13B 109.9 . . ?
C14 C13 H13B 109.9 . . ?
H13A C13 H13B 108.3 . . ?
C15 C14 C13 110.4(7) . . ?
C15 C14 H14A 109.6 . . ?
C13 C14 H14A 109.6 . . ?
C15 C14 H14B 109.6 . . ?
C13 C14 H14B 109.6 . . ?
H14A C14 H14B 108.1 . . ?
C14 C15 C16 110.4(7) . . ?
C14 C15 H15A 109.6 . . ?
C16 C15 H15A 109.6 . . ?
C14 C15 H15B 109.6 . . ?
C16 C15 H15B 109.6 . . ?
H15A C15 H15B 108.1 . . ?
C11 C16 C15 110.7(6) . . ?
C11 C16 H16A 109.5 . . ?
C15 C16 H16A 109.5 . . ?
C11 C16 H16B 109.5 . . ?
C15 C16 H16B 109.5 . . ?
H16A C16 H16B 108.1 . . ?
N1 Cu1 N3 89.4(3) . . ?
N1 Cu1 N2 174.3(3) . . ?
N3 Cu1 N2 96.3(3) . . ?
N1 Cu1 N6 90.0(2) . . ?
N3 Cu1 N6 173.5(3) . . ?
N2 Cu1 N6 84.4(2) . . ?
N12 Cu2 N12 169.29(7) . 2_756 ?
N12 Cu2 N9 97.9(2) . 2_756 ?
N12 Cu2 N9 79.4(2) 2_756 2_756 ?
N12 Cu2 N9 80.0(2) . . ?
N12 Cu2 N9 100.7(2) 2_756 . ?
N9 Cu2 N9 169.43(8) 2_756 . ?
N12 Cu2 Cu2 139.16(18) . 2_756 ?
N12 Cu2 Cu2 38.46(17) 2_756 2_756 ?
N9 Cu2 Cu2 41.38(18) 2_756 2_756 ?
N9 Cu2 Cu2 139.02(18) . 2_756 ?
N12 Cu2 Cu2 39.60(18) . 2_746 ?
N12 Cu2 Cu2 138.78(19) 2_756 2_746 ?
N9 Cu2 Cu2 135.09(19) 2_756 2_746 ?
N9 Cu2 Cu2 40.83(16) . 2_746 ?
Cu2 Cu2 Cu2 166.19(8) 2_756 2_746 ?
N15 Cu3 N18 98.8(2) 2_745 . ?
N15 Cu3 N15 173.90(7) 2_745 . ?
N18 Cu3 N15 80.6(3) . . ?
N15 Cu3 N18 80.6(3) 2_745 2_745 ?
N18 Cu3 N18 174.02(6) . 2_745 ?
N15 Cu3 N18 99.3(2) . 2_745 ?
N15 Cu3 Cu3 138.17(18) 2_745 2_755 ?
N18 Cu3 Cu3 40.9(2) . 2_755 ?
N15 Cu3 Cu3 40.17(16) . 2_755 ?
N18 Cu3 Cu3 137.9(2) 2_745 2_755 ?
N15 Cu3 Cu3 40.51(17) 2_745 2_745 ?
N18 Cu3 Cu3 139.3(2) . 2_745 ?
N15 Cu3 Cu3 139.88(17) . 2_745 ?
N18 Cu3 Cu3 40.6(2) 2_745 2_745 ?
Cu3 Cu3 Cu3 172.08(7) 2_755 2_745 ?
C2 N1 Cu1 120.5(4) . . ?
C2 N1 H1D 107.2 . . ?
Cu1 N1 H1D 107.2 . . ?
C2 N1 H1E 107.2 . . ?
Cu1 N1 H1E 107.2 . . ?
H1D N1 H1E 106.8 . . ?
C10 N2 Cu1 122.6(4) . . ?
C10 N2 H2A 106.7 . . ?
Cu1 N2 H2A 106.7 . . ?
C10 N2 H2B 106.7 . . ?
Cu1 N2 H2B 106.7 . . ?
H2A N2 H2B 106.6 . . ?
N4 N3 Cu1 124.6(6) . . ?
N5 N4 N3 174.7(8) . . ?
N7 N6 Cu1 111.9(6) . . ?
N6 N7 N8 176.7(8) . . ?
N10 N9 Cu2 109.2(5) . 2_746 ?
N10 N9 Cu2 117.1(5) . . ?
Cu2 N9 Cu2 97.8(2) 2_746 . ?
N11 N10 N9 176.9(8) . . ?
N13 N12 Cu2 122.3(6) . . ?
N13 N12 Cu2 126.1(5) . 2_746 ?
Cu2 N12 Cu2 101.9(2) . 2_746 ?
N14 N13 N12 178.3(7) . . ?
N16 N15 Cu3 105.0(5) . 2_755 ?
N16 N15 Cu3 123.9(6) . . ?
Cu3 N15 Cu3 99.3(2) 2_755 . ?
N17 N16 N15 178.2(8) . . ?
N19 N18 Cu3 122.6(6) . . ?
N19 N18 Cu3 121.5(6) . 2_755 ?
Cu3 N18 Cu3 98.5(3) . 2_755 ?
N20 N19 N18 177.9(8) . . ?

loop_
_geom_bond_atom_site_label_1
_geom_bond_atom_site_label_2
_geom_bond_distance
_geom_bond_site_symmetry_2
_geom_bond_publ_flag
C1 C2 1.509(9) . ?
C1 H1A 0.9600 . ?
C1 H1B 0.9600 . ?
C1 H1C 0.9600 . ?
C2 N1 1.475(8) . ?
C2 C3 1.543(9) . ?
C2 H2 0.9800 . ?
C3 C4 1.480(11) . ?
C3 C8 1.531(11) . ?
C3 H3 0.9800 . ?
C4 C5 1.514(9) . ?
C4 H4A 0.9700 . ?
C4 H4B 0.9700 . ?
C5 C6 1.483(10) . ?
C5 H5A 0.9700 . ?
C5 H5B 0.9700 . ?
C6 C7 1.520(10) . ?
C6 H6A 0.9700 . ?
C6 H6B 0.9700 . ?
C7 C8 1.513(8) . ?
C7 H7A 0.9700 . ?
C7 H7B 0.9700 . ?
C8 H8A 0.9700 . ?
C8 H8B 0.9700 . ?
C9 C10 1.510(10) . ?
C9 H9A 0.9600 . ?
C9 H9B 0.9600 . ?
C9 H9C 0.9600 . ?
C10 N2 1.505(10) . ?
C10 C11 1.531(9) . ?
C10 H10 0.9800 . ?
C11 C16 1.506(10) . ?
C11 C12 1.515(10) . ?
C11 H11 0.9800 . ?
C12 C13 1.509(10) . ?
C12 H12A 0.9700 . ?
C12 H12B 0.9700 . ?
C13 C14 1.515(12) . ?
C13 H13A 0.9700 . ?
C13 H13B 0.9700 . ?
C14 C15 1.490(12) . ?
C14 H14A 0.9700 . ?
C14 H14B 0.9700 . ?
C15 C16 1.536(9) . ?
C15 H15A 0.9700 . ?
C15 H15B 0.9700 . ?
C16 H16A 0.9700 . ?
C16 H16B 0.9700 . ?
Cu1 N1 2.001(5) . ?
Cu1 N3 2.016(7) . ?
Cu1 N2 2.017(5) . ?
Cu1 N6 2.053(7) . ?
Cu2 N12 1.937(6) . ?
Cu2 N12 1.985(6) 2_756 ?
Cu2 N9 2.011(6) 2_756 ?
Cu2 N9 2.033(6) . ?
Cu2 Cu2 3.0465(7) 2_756 ?
Cu2 Cu2 3.0465(7) 2_746 ?
Cu3 N15 1.982(6) 2_745 ?
Cu3 N18 1.994(7) . ?
Cu3 N15 1.995(6) . ?
Cu3 N18 2.008(7) 2_745 ?
Cu3 Cu3 3.0316(7) 2_755 ?
Cu3 Cu3 3.0316(7) 2_745 ?
N1 H1D 0.9000 . ?
N1 H1E 0.9000 . ?
N2 H2A 0.9000 . ?
N2 H2B 0.9000 . ?
N3 N4 1.193(9) . ?
N4 N5 1.108(8) . ?
N6 N7 1.146(9) . ?
N7 N8 1.178(9) . ?
N9 N10 1.237(8) . ?
N9 Cu2 2.011(6) 2_746 ?
N10 N11 1.096(8) . ?
N12 N13 1.231(7) . ?
N12 Cu2 1.985(6) 2_746 ?
N13 N14 1.119(7) . ?
N15 N16 1.223(7) . ?
N15 Cu3 1.982(6) 2_755 ?
N16 N17 1.047(7) . ?
N18 N19 1.238(8) . ?
N18 Cu3 2.008(7) 2_755 ?
N19 N20 1.091(7) . ?
